data_7718629
loop_
_publ_author_name
'Kirk, Ryan M.'
'Hill, Anthony F.'

_publ_section_title
;
 Pnictogen-functionalised isocyanide ligands.
;
_journal_issue 22
_journal_name_full 'Dalton transactions (Cambridge, England : 2003)'
_journal_page_first 8881
_journal_page_last 8887
_journal_paper_doi 10.1039/d5dt00992h
_journal_volume 54
_journal_year 2025
_chemical_formula_moiety 'C12 H5 N O5 W'
_chemical_formula_sum 'C12 H5 N O5 W'
_chemical_formula_weight 427.02
_chemical_properties_physical Air-sensitive
_space_group_crystal_system monoclinic
_space_group_IT_number 14
_space_group_name_Hall '-P 2ybc'
_space_group_name_H-M_alt 'P 1 21/c 1'
_atom_sites_solution_hydrogens geom
_atom_sites_solution_primary dual
_audit_creation_date 2024-11-20
_audit_creation_method
;
Olex2 1.5
(compiled 2023.08.24 svn.re1ec1418 for OlexSys, GUI svn.r6817)
;
_audit_update_record
;
2024-11-20 deposited with the CCDC.	2025-04-30 downloaded from the CCDC.
;
_cell_angle_alpha 90
_cell_angle_beta 100.7130(10)
_cell_angle_gamma 90
_cell_formula_units_Z 4
_cell_length_a 10.33250(10)
_cell_length_b 13.4583(2)
_cell_length_c 9.66530(10)
_cell_measurement_reflns_used 6395
_cell_measurement_temperature 150.00(10)
_cell_measurement_theta_max 77.5280
_cell_measurement_theta_min 4.3480
_cell_volume 1320.61(3)
_computing_cell_refinement 'CrysAlisPro 1.171.42.85a (Rigaku OD, 2023)'
_computing_data_collection 'CrysAlisPro 1.171.42.85a (Rigaku OD, 2023)'
_computing_data_reduction 'CrysAlisPro 1.171.42.85a (Rigaku OD, 2023)'
_computing_molecular_graphics 'Olex2 1.5 (Dolomanov et al., 2009)'
_computing_publication_material 'Olex2 1.5 (Dolomanov et al., 2009)'
_computing_structure_refinement 'SHELXL 2018/3 (Sheldrick, 2015)'
_computing_structure_solution 'SHELXT 2018/2 (Sheldrick, 2018)'
_diffrn_ambient_environment N~2~
_diffrn_ambient_temperature 150.00(10)
_diffrn_detector 'Hybrid Pixel Array Detector'
_diffrn_detector_area_resol_mean 10.0000
_diffrn_detector_type HyPix
_diffrn_measured_fraction_theta_full 1.000
_diffrn_measured_fraction_theta_max 0.981
_diffrn_measurement_details
;
List of Runs (angles in degrees, time in seconds):

  # Type    Start    End  Width  t~exp~   \w     \q     \k     \f   Frames
#--------------------------------------------------------------------------
  1  \w    -75.00 -38.00   0.50    0.50    --  -46.45 101.00 -89.00   74
  2  \w    -35.00  18.00   0.50    0.50    --  -46.45 101.00 -89.00  106
  3  \w     62.00  88.00   0.50    0.50    --  107.75-101.00 166.00   52
  4  \w    112.00 170.00   0.50    0.50    --  107.75 101.00 -89.00  116
  5  \w     -7.00  19.00   0.50    0.50    --  -46.45  19.00-120.00   52
  6  \w    -21.00  17.00   0.50    0.50    --  -46.45  38.00  30.00   76
  7  \w     -3.00  28.00   0.50    0.50    --  -46.45  19.00 -90.00   62
  8  \w     -7.00  25.00   0.50    0.50    --  -46.45  19.00   0.00   64
  9  \w      5.00  56.00   0.50    0.50    --   46.45-101.00 166.00  102
 10  \w     35.00  87.00   0.50    0.50    --  107.75 -61.00-150.00  104
 11  \w     32.00  59.00   0.50    0.50    --  107.75 -30.00-180.00   54
 12  \w     39.00  73.00   0.50    0.50    --  107.75 -45.00 -90.00   68
 13  \w     47.00  73.00   0.50    0.50    --  107.75 -45.00 -30.00   52
 14  \w     36.00  66.00   0.50    0.50    --  107.75 -45.00  60.00   60
 15  \w     55.00  81.00   0.50    0.50    --  107.75 -95.00-150.00   52
 16  \w     46.00  72.00   0.50    0.50    --  107.75-125.00   0.00   52
 17  \w     33.00  58.00   0.50    0.50    --  107.75 -30.00-120.00   50
 18  \w     34.00 121.00   0.50    0.50    --  107.75 -77.00-180.00  174
 19  \w     33.00  58.00   0.50    0.50    --  107.75 -30.00 120.00   50
 20  \w     35.00  85.00   0.50    0.50    --  107.75 -61.00-120.00  100
 21  \w     33.00  58.00   0.50    0.50    --  107.75 -30.00  60.00   50
 22  \w     95.00 163.00   0.50    0.50    --  107.75 125.00 -30.00  136
 23  \w    113.00 139.00   0.50    0.50    --  107.75  45.00 150.00   52
 24  \w    152.00 177.00   0.50    0.50    --  107.75  45.00 150.00   50
 25  \w     32.00  57.00   0.50    0.50    --  107.75 -30.00-150.00   50
 26  \w     94.00 148.00   0.50    0.50    --  107.75 125.00-180.00  108
 27  \w     32.00  57.00   0.50    0.50    --  107.75 -30.00  30.00   50
 28  \w     74.00  99.00   0.50    0.50    --  107.75 -95.00-120.00   50
 29  \w     33.00  58.00   0.50    0.50    --  107.75 -30.00 150.00   50
 30  \w     40.00  67.00   0.50    0.50    --  107.75 -45.00 -60.00   54
;
_diffrn_measurement_device 'four-circle diffractometer'
_diffrn_measurement_device_type 'SuperNova, Dual, Cu at home/near, HyPix'
_diffrn_measurement_method '\w scans'
_diffrn_orient_matrix_type 'CrysAlisPro convention (1999,Acta A55,543-557)'
_diffrn_orient_matrix_UB_11 -0.0719130000
_diffrn_orient_matrix_UB_12 0.0850964000
_diffrn_orient_matrix_UB_13 -0.0896457000
_diffrn_orient_matrix_UB_21 0.0223450000
_diffrn_orient_matrix_UB_22 0.0682038000
_diffrn_orient_matrix_UB_23 0.1302833000
_diffrn_orient_matrix_UB_31 0.1317223000
_diffrn_orient_matrix_UB_32 0.0348274000
_diffrn_orient_matrix_UB_33 -0.0361964000
_diffrn_radiation_monochromator mirror
_diffrn_radiation_probe x-ray
_diffrn_radiation_type 'Cu K\a'
_diffrn_radiation_wavelength 1.54184
_diffrn_reflns_av_R_equivalents 0.0327
_diffrn_reflns_av_unetI/netI 0.0301
_diffrn_reflns_Laue_measured_fraction_full 1.000
_diffrn_reflns_Laue_measured_fraction_max 0.981
_diffrn_reflns_limit_h_max 12
_diffrn_reflns_limit_h_min -9
_diffrn_reflns_limit_k_max 16
_diffrn_reflns_limit_k_min -16
_diffrn_reflns_limit_l_max 12
_diffrn_reflns_limit_l_min -12
_diffrn_reflns_number 9690
_diffrn_reflns_point_group_measured_fraction_full 1.000
_diffrn_reflns_point_group_measured_fraction_max 0.981
_diffrn_reflns_theta_full 67.684
_diffrn_reflns_theta_max 77.868
_diffrn_reflns_theta_min 4.355
_diffrn_source 'micro-focus sealed X-ray tube'
_diffrn_source_type 'SuperNova (Cu) X-ray Source'
_exptl_absorpt_coefficient_mu 16.379
_exptl_absorpt_correction_T_max 0.32130
_exptl_absorpt_correction_T_min 0.23454
_exptl_absorpt_correction_type sphere
_exptl_absorpt_process_details
;
CrysAlisPro 1.171.42.85a (Rigaku Oxford Diffraction, 2023)
Spherical absorption correction
using equivalent radius and absorption coefficient.
Empirical absorption correction using spherical harmonics,
implemented in SCALE3 ABSPACK scaling algorithm.
;
_exptl_crystal_colour 'translucent dark yellow'
_exptl_crystal_density_diffrn 2.148
_exptl_crystal_description needle
_exptl_crystal_F_000 792
_exptl_crystal_recrystallization_method 'Re-crystallisation from solvent: Et2O/hexane'
_exptl_crystal_size_max 0.17
_exptl_crystal_size_mid 0.13
_exptl_crystal_size_min 0.06
_exptl_crystal_size_rad 0.063
_refine_diff_density_max 2.774
_refine_diff_density_min -1.148
_refine_diff_density_rms 0.146
_refine_ls_extinction_method none
_refine_ls_goodness_of_fit_ref 1.071
_refine_ls_hydrogen_treatment constr
_refine_ls_matrix_type full
_refine_ls_number_parameters 172
_refine_ls_number_reflns 2774
_refine_ls_number_restraints 0
_refine_ls_restrained_S_all 1.071
_refine_ls_R_factor_all 0.0339
_refine_ls_R_factor_gt 0.0319
_refine_ls_shift/su_max 0.002
_refine_ls_shift/su_mean 0.000
_refine_ls_structure_factor_coef Fsqd
_refine_ls_weighting_details 'w=1/[\s^2^(Fo^2^)+(0.0597P)^2^+0.6654P] where P=(Fo^2^+2Fc^2^)/3'
_refine_ls_weighting_scheme calc
_refine_ls_wR_factor_gt 0.0873
_refine_ls_wR_factor_ref 0.0891
_reflns_Friedel_coverage 0.000
_reflns_number_gt 2571
_reflns_number_total 2774
_reflns_threshold_expression 'I > 2\s(I)'
_cod_data_source_file d5dt00992h2.cif
_cod_data_source_block rmk_365_b_scale
_cod_depositor_comments 'Adding full bibliography for 7718628--7718640.cif.'
_cod_database_code 7718629
_shelx_shelxl_version_number 2018/3
_chemical_oxdiff_formula 'C12H5W1O5N1 '
_chemical_oxdiff_usercomment 'Et2O/hexane at 0 deg'
_shelx_space_group_comment
;
The symmetry employed for this shelxl refinement is uniquely defined
by the following loop, which should always be used as a source of
symmetry information in preference to the above space-group names.
They are only intended as comments.
;
_shelx_estimated_absorpt_t_max 0.440
_shelx_estimated_absorpt_t_min 0.167
_olex2_refinement_description
;
1.a Aromatic/amide H refined with riding coordinates:
 C12(H12), C10(H10), C8(H8), C9(H9), C11(H11)
;
_ins_header
;
TITL RMK_365_B_scale in P2(1)/c 
REM P2(1)/c (#14 in standard setting)
CELL 1.54184  10.332470  13.458264   9.665321  90.0000 100.7130  90.0000
ZERR    4.00   0.000148   0.000209   0.000140   0.0000   0.0014   0.0000
LATT  1
SYMM -x, y+1/2,-z+1/2 
SFAC C H N O W
UNIT 48.00 20.00 4.00 20.00 4.00
REM  CrysAlisPro recorded range (K): Min=150.0; max=150.0; aver:150.0
TEMP -123
SIZE 0.06 0.13 0.17
TREF
HKLF 4
END
;
_olex2_submission_special_instructions 'No special instructions were received'
_oxdiff_exptl_absorpt_empirical_details
;
Empirical correction (ABSPACK) includes:
- Absorption correction using spherical harmonics
- Frame scaling
;
_oxdiff_exptl_absorpt_empirical_full_max 2.287
_oxdiff_exptl_absorpt_empirical_full_min 0.696

loop_
_space_group_symop_operation_xyz
'x, y, z'
'-x, y+1/2, -z+1/2'
'-x, -y, -z'
'x, -y-1/2, z-1/2'

loop_
_atom_site_label
_atom_site_type_symbol
_atom_site_fract_x
_atom_site_fract_y
_atom_site_fract_z
_atom_site_U_iso_or_equiv
_atom_site_adp_type
_atom_site_occupancy
_atom_site_site_symmetry_order
_atom_site_calc_flag
_atom_site_refinement_flags_posn
_atom_site_refinement_flags_adp
_atom_site_refinement_flags_occupancy
_atom_site_disorder_assembly
_atom_site_disorder_group
W1 W 0.72448(2) 0.61069(2) 0.53104(2) 0.03566(11) Uani 1 1 d . . . . .
O5 O 0.5218(4) 0.6083(3) 0.7424(5) 0.0557(10) Uani 1 1 d . . . . .
O2 O 0.4917(4) 0.6322(3) 0.2662(5) 0.0585(10) Uani 1 1 d . . . . .
O1 O 0.7077(5) 0.8420(3) 0.5566(5) 0.0678(11) Uani 1 1 d . . . . .
N1 N 0.7337(3) 0.4497(3) 0.5151(4) 0.0418(9) Uani 1 1 d . . . . .
O4 O 0.9607(5) 0.6193(4) 0.7923(6) 0.0743(14) Uani 1 1 d . . . . .
O3 O 0.9372(5) 0.6347(4) 0.3350(5) 0.0725(12) Uani 1 1 d . . . . .
C2 C 0.5729(5) 0.6200(3) 0.3600(6) 0.0416(10) Uani 1 1 d . . . . .
C7 C 0.7570(4) 0.2600(4) 0.4905(4) 0.0391(8) Uani 1 1 d . . . . .
C4 C 0.8763(6) 0.6122(4) 0.6993(6) 0.0474(12) Uani 1 1 d . . . . .
C5 C 0.5932(5) 0.6054(3) 0.6652(6) 0.0399(10) Uani 1 1 d . . . . .
C6 C 0.7427(5) 0.3637(4) 0.5055(5) 0.0413(9) Uani 1 1 d . . . . .
C12 C 0.6874(5) 0.1939(4) 0.5613(5) 0.0451(10) Uani 1 1 d . . . . .
H12 H 0.629941 0.218775 0.619340 0.054 Uiso 1 1 calc R U . . .
C10 C 0.7874(4) 0.0575(4) 0.4642(4) 0.0452(10) Uani 1 1 d . . . . .
H10 H 0.799377 -0.012197 0.456839 0.054 Uiso 1 1 calc R U . . .
C8 C 0.8407(5) 0.2244(4) 0.4044(5) 0.0437(10) Uani 1 1 d . . . . .
H8 H 0.886839 0.269223 0.355077 0.052 Uiso 1 1 calc R U . . .
C1 C 0.7152(5) 0.7574(4) 0.5464(5) 0.0445(10) Uani 1 1 d . . . . .
C3 C 0.8587(6) 0.6237(4) 0.4014(6) 0.0469(12) Uani 1 1 d . . . . .
C9 C 0.8560(6) 0.1221(4) 0.3916(6) 0.0471(12) Uani 1 1 d . . . . .
H9 H 0.913000 0.096585 0.333532 0.057 Uiso 1 1 calc R U . . .
C11 C 0.7018(6) 0.0934(4) 0.5471(6) 0.0512(12) Uani 1 1 d . . . . .
H11 H 0.653348 0.048623 0.593898 0.061 Uiso 1 1 calc R U . . .

loop_
_atom_site_aniso_label
_atom_site_aniso_U_11
_atom_site_aniso_U_22
_atom_site_aniso_U_33
_atom_site_aniso_U_23
_atom_site_aniso_U_13
_atom_site_aniso_U_12
W1 0.03389(16) 0.03953(17) 0.03392(15) 0.00139(6) 0.00721(10) -0.00203(6)
O5 0.049(2) 0.067(3) 0.056(2) -0.0072(15) 0.0209(19) -0.0086(15)
O2 0.053(2) 0.069(2) 0.051(2) 0.0005(19) 0.0011(19) 0.0011(19)
O1 0.090(3) 0.045(2) 0.069(2) 0.0029(19) 0.016(2) -0.003(2)
N1 0.0387(19) 0.041(2) 0.045(2) 0.0029(15) 0.0066(15) -0.0039(14)
O4 0.058(3) 0.090(4) 0.066(3) 0.018(2) -0.009(2) -0.019(2)
O3 0.052(2) 0.109(4) 0.062(3) -0.003(2) 0.025(2) -0.002(2)
C2 0.038(2) 0.046(3) 0.040(2) -0.0002(17) 0.005(2) 0.0022(17)
C7 0.0359(18) 0.043(2) 0.0370(19) -0.0023(17) 0.0040(15) -0.0024(17)
C4 0.043(3) 0.051(3) 0.046(3) 0.0087(19) 0.002(2) -0.0092(18)
C5 0.036(2) 0.045(3) 0.039(2) -0.0034(16) 0.0073(19) -0.0039(16)
C6 0.037(2) 0.048(3) 0.038(2) -0.0003(19) 0.0056(17) -0.0029(19)
C12 0.043(2) 0.050(3) 0.046(2) -0.003(2) 0.0153(19) -0.007(2)
C10 0.052(3) 0.043(2) 0.043(2) -0.0031(17) 0.015(2) -0.0007(19)
C8 0.047(2) 0.046(3) 0.039(2) 0.0014(18) 0.0103(17) -0.0057(19)
C1 0.051(3) 0.038(3) 0.045(2) 0.0050(18) 0.0099(19) -0.0016(18)
C3 0.038(3) 0.060(3) 0.045(3) 0.004(2) 0.015(2) 0.005(2)
C9 0.054(3) 0.048(3) 0.043(3) -0.0015(19) 0.018(2) -0.002(2)
C11 0.055(3) 0.055(3) 0.048(3) -0.001(2) 0.019(2) -0.006(2)

loop_
_atom_type_symbol
_atom_type_description
_atom_type_scat_dispersion_real
_atom_type_scat_dispersion_imag
_atom_type_scat_source
C C 0.0181 0.0091 'International Tables Vol C Tables 4.2.6.8 and 6.1.1.4'
H H 0.0000 0.0000 'International Tables Vol C Tables 4.2.6.8 and 6.1.1.4'
N N 0.0311 0.0180 'International Tables Vol C Tables 4.2.6.8 and 6.1.1.4'
O O 0.0492 0.0322 'International Tables Vol C Tables 4.2.6.8 and 6.1.1.4'
W W -5.4734 5.5774 'International Tables Vol C Tables 4.2.6.8 and 6.1.1.4'

loop_
_exptl_crystal_face_index_h
_exptl_crystal_face_index_k
_exptl_crystal_face_index_l
_exptl_crystal_face_perp_dist
-6 -2 3 0.0519
6 2 -3 0.0519
0 -8 -2 0.0818
0 8 2 0.0818
-4 1 -4 0.0288
4 -1 4 0.0288

loop_
_geom_angle_atom_site_label_1
_geom_angle_atom_site_label_2
_geom_angle_atom_site_label_3
_geom_angle
_geom_angle_site_symmetry_1
_geom_angle_site_symmetry_3
_geom_angle_publ_flag
C2 W1 N1 92.30(16) . . ?
C4 W1 N1 91.67(16) . . ?
C4 W1 C2 175.9(2) . . ?
C4 W1 C5 89.8(2) . . ?
C4 W1 C3 88.8(2) . . ?
C5 W1 N1 93.04(16) . . ?
C5 W1 C2 90.9(2) . . ?
C1 W1 N1 179.61(17) . . ?
C1 W1 C2 87.70(18) . . ?
C1 W1 C4 88.34(19) . . ?
C1 W1 C5 86.57(18) . . ?
C1 W1 C3 90.5(2) . . ?
C3 W1 N1 89.90(19) . . ?
C3 W1 C2 90.3(2) . . ?
C3 W1 C5 176.8(2) . . ?
C6 N1 W1 177.8(3) . . ?
O2 C2 W1 175.0(4) . . ?
C12 C7 C6 120.3(4) . . ?
C8 C7 C6 119.3(4) . . ?
C8 C7 C12 120.4(5) . . ?
O4 C4 W1 175.7(5) . . ?
O5 C5 W1 175.8(4) . . ?
N1 C6 C7 177.9(5) . . ?
C7 C12 H12 119.9 . . ?
C11 C12 C7 120.2(5) . . ?
C11 C12 H12 119.9 . . ?
C9 C10 H10 119.6 . . ?
C11 C10 H10 119.6 . . ?
C11 C10 C9 120.8(5) . . ?
C7 C8 H8 120.5 . . ?
C7 C8 C9 119.1(4) . . ?
C9 C8 H8 120.5 . . ?
O1 C1 W1 178.6(5) . . ?
O3 C3 W1 176.0(6) . . ?
C10 C9 C8 119.7(5) . . ?
C10 C9 H9 120.1 . . ?
C8 C9 H9 120.1 . . ?
C12 C11 C10 119.7(5) . . ?
C12 C11 H11 120.2 . . ?
C10 C11 H11 120.2 . . ?

loop_
_geom_bond_atom_site_label_1
_geom_bond_atom_site_label_2
_geom_bond_distance
_geom_bond_site_symmetry_2
_geom_bond_publ_flag
W1 N1 2.175(5) . ?
W1 C2 2.059(5) . ?
W1 C4 2.039(6) . ?
W1 C5 2.045(5) . ?
W1 C1 1.984(5) . ?
W1 C3 2.042(6) . ?
O5 C5 1.143(7) . ?
O2 C2 1.127(7) . ?
O1 C1 1.146(7) . ?
N1 C6 1.166(7) . ?
O4 C4 1.134(8) . ?
O3 C3 1.133(7) . ?
C7 C6 1.414(7) . ?
C7 C12 1.401(7) . ?
C7 C8 1.392(6) . ?
C12 H12 0.9500 . ?
C12 C11 1.370(8) . ?
C10 H10 0.9500 . ?
C10 C9 1.391(7) . ?
C10 C11 1.387(7) . ?
C8 H8 0.9500 . ?
C8 C9 1.394(7) . ?
C9 H9 0.9500 . ?
C11 H11 0.9500 . ?

loop_
_geom_torsion_atom_site_label_1
_geom_torsion_atom_site_label_2
_geom_torsion_atom_site_label_3
_geom_torsion_atom_site_label_4
_geom_torsion
_geom_torsion_site_symmetry_1
_geom_torsion_site_symmetry_2
_geom_torsion_site_symmetry_3
_geom_torsion_site_symmetry_4
_geom_torsion_publ_flag
C7 C12 C11 C10 1.1(8) . . . . ?
C7 C8 C9 C10 0.2(8) . . . . ?
C6 C7 C12 C11 -179.7(5) . . . . ?
C6 C7 C8 C9 179.1(4) . . . . ?
C12 C7 C8 C9 -1.1(7) . . . . ?
C8 C7 C12 C11 0.4(7) . . . . ?
C9 C10 C11 C12 -2.0(8) . . . . ?
C11 C10 C9 C8 1.3(8) . . . . ?

loop_
_exptl_oxdiff_crystal_face_indexfrac_h
_exptl_oxdiff_crystal_face_indexfrac_k
_exptl_oxdiff_crystal_face_indexfrac_l
_exptl_oxdiff_crystal_face_x
_exptl_oxdiff_crystal_face_y
_exptl_oxdiff_crystal_face_z
-6.3704 -1.5219 2.7181 0.0849 0.1080 -0.9905
6.3704 1.5219 -2.7181 -0.0849 -0.1080 0.9905
0.2004 -8.4582 -1.5641 -0.5940 -0.7762 -0.2116
-0.2004 8.4582 1.5641 0.5940 0.7762 0.2116
-3.7042 1.1424 -4.4290 0.7606 -0.5819 -0.2878
3.7042 -1.1424 4.4290 -0.7606 0.5819 0.2878
